data_4343495
loop_
_publ_author_name
'Barnett, Brandon R.'
'Labios, Liezel A.'
'Moore, Curtis E.'
'England, Jason'
'Rheingold, Arnold L.'
'Wieghardt, Karl'
'Figueroa, Joshua S.'

_publ_section_title
;
 Solution Dynamics of Redox Noninnocent Nitrosoarene Ligands: Mapping the
 Electronic Criteria for the Formation of Persistent Metal-Coordinated
 Nitroxide Radicals.
;
_journal_issue 14
_journal_name_full 'Inorganic chemistry'
_journal_page_first 7110
_journal_page_last 7121
_journal_paper_doi 10.1021/acs.inorgchem.5b01252
_journal_volume 54
_journal_year 2015
_chemical_formula_moiety 'C69 H79 N3 O2 Pd'
_chemical_formula_sum 'C69 H79 N3 O2 Pd'
_chemical_formula_weight 1088.80
_chemical_name_systematic Pd(m-C(O)H-C6H4NO)(CNArDipp2)2
_space_group_crystal_system monoclinic
_space_group_IT_number 14
_space_group_name_Hall '-P 2ybc'
_space_group_name_H-M_alt 'P 1 21/c 1'
_symmetry_space_group_name_Hall '-P 2ybc'
_symmetry_space_group_name_H-M 'P 1 21/c 1'
_atom_sites_solution_hydrogens geom
_audit_creation_date 2015-04-01
_audit_creation_method
;
Olex2 1.2-beta
(compiled 2015.01.26 svn.r3150 for OlexSys, GUI svn.r4998)
;
_cell_angle_alpha 90
_cell_angle_beta 99.0140(10)
_cell_angle_gamma 90
_cell_formula_units_Z 4
_cell_length_a 25.6611(10)
_cell_length_b 11.7309(4)
_cell_length_c 20.0171(8)
_cell_measurement_reflns_used 9869
_cell_measurement_temperature 100
_cell_measurement_theta_max 26.406
_cell_measurement_theta_min 2.326
_cell_volume 5951.3(4)
_computing_cell_refinement 'SAINT v8.34A (Bruker, 2013)'
_computing_data_collection 'APEX2 v2013.6-2 (Bruker, 2013)'
_computing_data_reduction 'SAINT v8.34A (Bruker, 2013)'
_computing_molecular_graphics 'Olex2 (Dolomanov et al., 2009)'
_computing_publication_material 'Olex2 (Dolomanov et al., 2009)'
_computing_structure_refinement 'ShelXL (Sheldrick, 2008)'
_computing_structure_solution 'ShelXT (Sheldrick, 2008)'
_diffrn_ambient_temperature 100
_diffrn_detector 'Bruker APEX-II CCD'
_diffrn_detector_area_resol_mean 7.9
_diffrn_detector_type 'CCD Area Detector'
_diffrn_measured_fraction_theta_full 1.000
_diffrn_measured_fraction_theta_max 0.999
_diffrn_measurement_device 'Kappa Four-Circle Diffractometer'
_diffrn_measurement_device_type 'Bruker APEX II CCD'
_diffrn_measurement_method '\w and \f scans'
_diffrn_radiation_monochromator 'Double Bounce Multilayer Mirrors'
_diffrn_radiation_probe x-ray
_diffrn_radiation_type MoK\a
_diffrn_radiation_wavelength 0.71073
_diffrn_reflns_av_R_equivalents 0.0325
_diffrn_reflns_av_unetI/netI 0.0268
_diffrn_reflns_laue_measured_fraction_full 1.000
_diffrn_reflns_laue_measured_fraction_max 0.999
_diffrn_reflns_limit_h_max 31
_diffrn_reflns_limit_h_min -32
_diffrn_reflns_limit_k_max 14
_diffrn_reflns_limit_k_min -14
_diffrn_reflns_limit_l_max 24
_diffrn_reflns_limit_l_min -25
_diffrn_reflns_number 46710
_diffrn_reflns_point_group_measured_fraction_full 1.000
_diffrn_reflns_point_group_measured_fraction_max 0.999
_diffrn_reflns_theta_full 25.242
_diffrn_reflns_theta_max 26.406
_diffrn_reflns_theta_min 1.607
_diffrn_source 'fine-focus sealed tube'
_diffrn_source_type 'Bruker TXS'
_diffrn_standards_number 0
_exptl_absorpt_coefficient_mu 0.358
_exptl_absorpt_correction_T_max 0.7454
_exptl_absorpt_correction_T_min 0.6897
_exptl_absorpt_correction_type multi-scan
_exptl_absorpt_process_details
;
SADABS-2012/1 (Bruker,2012) was used for absorption correction.
wR2(int) was 0.0820 before and 0.0393 after correction.
The Ratio of minimum to maximum transmission is 0.9253.
The \l/2 correction factor is 0.0015.
;
_exptl_crystal_colour red
_exptl_crystal_colour_primary red
_exptl_crystal_density_diffrn 1.217
_exptl_crystal_density_meas ?
_exptl_crystal_description block
_exptl_crystal_F_000 2304
_exptl_crystal_size_max 0.5
_exptl_crystal_size_mid 0.2
_exptl_crystal_size_min 0.2
_refine_diff_density_max 1.658
_refine_diff_density_min -0.679
_refine_diff_density_rms 0.079
_refine_ls_extinction_method none
_refine_ls_goodness_of_fit_ref 1.077
_refine_ls_hydrogen_treatment constr
_refine_ls_matrix_type full
_refine_ls_number_parameters 735
_refine_ls_number_reflns 12219
_refine_ls_number_restraints 0
_refine_ls_restrained_S_all 1.077
_refine_ls_R_factor_all 0.0465
_refine_ls_R_factor_gt 0.0396
_refine_ls_shift/su_max 0.001
_refine_ls_shift/su_mean 0.000
_refine_ls_structure_factor_coef Fsqd
_refine_ls_weighting_details 'w=1/[\s^2^(Fo^2^)+(0.0455P)^2^+8.5174P] where P=(Fo^2^+2Fc^2^)/3'
_refine_ls_weighting_scheme calc
_refine_ls_wR_factor_gt 0.1031
_refine_ls_wR_factor_ref 0.1076
_reflns_Friedel_coverage 0.000
_reflns_number_gt 10660
_reflns_number_total 12219
_reflns_threshold_expression 'I > 2\s(I)'
_cod_data_source_file ic5b01252_si_002.cif
_cod_data_source_block jfig866
_cod_depositor_comments
;
The following automatic conversions were performed:

'_diffrn_radiation_probe' value 'X-ray' changed to 'x-ray' according
to
/usr/data/users/saulius/crontab/automatic-downloads/rss-feeds/ACS/lib/dictionaries/cif_core.dic
dictionary named 'cif_core.dic' version 2.4.2 from 2011-04-26.

'_exptl_crystal_density_meas' value 'not measured' was changed to '?'
- the value is perceived as not measured.

Automatic conversion script
Id: cif_fix_values 3271 2015-04-21 07:52:19Z andrius 

 Adding full bibliography for 4343481--4343500.cif.
;
_cod_database_code 4343495
_shelxl_version_number 2014/6
_shelx_space_group_comment
;
The symmetry employed for this shelxl refinement is uniquely defined
by the following loop, which should always be used as a source of
symmetry information in preference to the above space-group names.
They are only intended as comments.
;
_olex2_refinement_description
;
1. Fixed Uiso
 At 1.2 times of:
  All C(H) groups
 At 1.5 times of:
  All C(H,H,H) groups
2. Uiso/Uaniso restraints and constraints
Uanis(C66A) = Uanis(C66)
Uanis(C64A) = Uanis(C68)
Uanis(C63A) = Uanis(C63)
Uanis(O2A) = Uanis(O2)
Uanis(C69) = Uanis(C69A)
3. Others
 Sof(C68A)=Sof(H68A)=Sof(C67A)=Sof(H67A)=Sof(C66A)=Sof(H66A)=Sof(C65A)=
 Sof(C69A)=Sof(H69A)=Sof(O2A)=Sof(C64A)=Sof(H64A)=Sof(C63A)=1-FVAR(1)
 Sof(C63)=Sof(C68)=Sof(H68)=Sof(C67)=Sof(H67)=Sof(C66)=Sof(H66)=Sof(C65)=
 Sof(C69)=Sof(H69)=Sof(C64)=Sof(H64)=Sof(O2)=FVAR(1)
4.a Ternary CH refined with riding coordinates:
 C27(H27), C15(H15), C60(H60), C57(H57), C48(H48), C45(H45), C30(H30), C18(H18)
4.b Aromatic/amide H refined with riding coordinates:
 C68(H68), C67(H67), C66(H66), C69(H69), C64(H64), C55(H55), C54(H54),
 C53(H53), C37(H37), C36(H36), C35(H35), C43(H43), C42(H42), C41(H41), C7(H7),
 C6(H6), C5(H5), C23(H23), C24(H24), C25(H25), C11(H11), C12(H12), C13(H13),
 C68A(H68A), C67A(H67A), C66A(H66A), C69A(H69A), C64A(H64A)
4.c Idealised Me refined as rotating group:
 C62(H62A,H62B,H62C), C61(H61A,H61B,H61C), C58(H58A,H58B,H58C), C59(H59A,H59B,
 H59C), C49(H49A,H49B,H49C), C50(H50A,H50B,H50C), C47(H47A,H47B,H47C), C46(H46A,
 H46B,H46C), C28(H28A,H28B,H28C), C29(H29A,H29B,H29C), C31(H31A,H31B,H31C),
 C32(H32A,H32B,H32C), C16(H16A,H16B,H16C), C17(H17A,H17B,H17C), C20(H20A,H20B,
 H20C), C19(H19A,H19B,H19C)
;
_olex2_submission_special_instructions 'No special instructions were received'

loop_
_space_group_symop_operation_xyz
'x, y, z'
'-x, y+1/2, -z+1/2'
'-x, -y, -z'
'x, -y-1/2, z-1/2'

loop_
_atom_site_label
_atom_site_type_symbol
_atom_site_fract_x
_atom_site_fract_y
_atom_site_fract_z
_atom_site_U_iso_or_equiv
_atom_site_adp_type
_atom_site_occupancy
_atom_site_site_symmetry_order
_atom_site_calc_flag
_atom_site_refinement_flags_posn
_atom_site_refinement_flags_occupancy
_atom_site_disorder_assembly
_atom_site_disorder_group
Pd1 Pd 0.27696(2) 0.50705(2) 0.23010(2) 0.01816(6) Uani 1 1 d . . . .
O1 O 0.33244(7) 0.62873(16) 0.22429(10) 0.0341(4) Uani 1 1 d . . . .
N1 N 0.15549(7) 0.46265(16) 0.20227(10) 0.0184(4) Uani 1 1 d . . . .
N2 N 0.34239(7) 0.33884(16) 0.33437(10) 0.0208(4) Uani 1 1 d . . . .
C27 C 0.06342(11) 0.6140(2) 0.02455(15) 0.0350(6) Uani 1 1 d . . . .
H27 H 0.0395 0.5731 0.0515 0.042 Uiso 1 1 calc R . . .
C15 C 0.09919(12) 0.4066(2) 0.37448(13) 0.0339(6) Uani 1 1 d . . . .
H15 H 0.0824 0.4640 0.3409 0.041 Uiso 1 1 calc R . . .
N3 N 0.28856(9) 0.65729(18) 0.18123(11) 0.0295(5) Uani 1 1 d . . . .
C63 C 0.29129(14) 0.6336(4) 0.1114(3) 0.0221(9) Uani 0.767(3) 1 d . P A 1
C68 C 0.24558(15) 0.6409(3) 0.06355(19) 0.0254(7) Uani 0.767(3) 1 d . P A 1
H68 H 0.2128 0.6563 0.0781 0.030 Uiso 0.767(3) 1 calc R P A 1
C67 C 0.24723(19) 0.6260(3) -0.00460(19) 0.0311(8) Uani 0.767(3) 1 d . P A 1
H67 H 0.2159 0.6330 -0.0366 0.037 Uiso 0.767(3) 1 calc R P A 1
C66 C 0.2948(2) 0.6007(4) -0.0262(3) 0.0307(10) Uani 0.767(3) 1 d . P A 1
H66 H 0.2961 0.5884 -0.0728 0.037 Uiso 0.767(3) 1 calc R P A 1
C65 C 0.34034(19) 0.5936(3) 0.0210(2) 0.0299(9) Uani 0.767(3) 1 d . P A 1
C69 C 0.39066(16) 0.5670(3) -0.0021(2) 0.0397(9) Uani 0.767(3) 1 d . P A 1
H69 H 0.3898 0.5517 -0.0488 0.048 Uiso 0.767(3) 1 calc R P A 1
C64 C 0.33909(18) 0.6108(3) 0.0897(2) 0.0252(9) Uani 0.767(3) 1 d . P A 1
H64 H 0.3707 0.6070 0.1215 0.030 Uiso 0.767(3) 1 calc R P A 1
O2 O 0.43270(12) 0.5632(3) 0.03397(18) 0.0539(8) Uani 0.767(3) 1 d . P A 1
C2 C 0.31372(9) 0.3920(2) 0.29690(12) 0.0221(5) Uani 1 1 d . . . .
C33 C 0.37998(8) 0.28008(18) 0.38045(12) 0.0187(4) Uani 1 1 d . . . .
C38 C 0.38369(9) 0.30406(19) 0.44931(12) 0.0204(5) Uani 1 1 d . . . .
C51 C 0.34911(9) 0.39006(19) 0.47649(12) 0.0210(5) Uani 1 1 d . . . .
C56 C 0.30851(9) 0.3531(2) 0.51096(13) 0.0237(5) Uani 1 1 d . . . .
C55 C 0.27745(10) 0.4345(2) 0.53657(14) 0.0287(6) Uani 1 1 d . . . .
H55 H 0.2495 0.4105 0.5592 0.034 Uiso 1 1 calc R . . .
C54 C 0.28666(10) 0.5497(2) 0.52954(15) 0.0325(6) Uani 1 1 d . . . .
H54 H 0.2649 0.6042 0.5469 0.039 Uiso 1 1 calc R . . .
C53 C 0.32752(11) 0.5852(2) 0.49725(14) 0.0313(6) Uani 1 1 d . . . .
H53 H 0.3339 0.6645 0.4933 0.038 Uiso 1 1 calc R . . .
C52 C 0.35961(10) 0.50747(19) 0.47039(13) 0.0245(5) Uani 1 1 d . . . .
C60 C 0.40642(11) 0.5517(2) 0.44012(15) 0.0337(6) Uani 1 1 d . . . .
H60 H 0.4230 0.4859 0.4196 0.040 Uiso 1 1 calc R . . .
C62 C 0.39055(15) 0.6403(3) 0.38511(17) 0.0496(8) Uani 1 1 d . . . .
H62A H 0.3639 0.6078 0.3498 0.074 Uiso 1 1 calc GR . . .
H62B H 0.4216 0.6628 0.3654 0.074 Uiso 1 1 calc GR . . .
H62C H 0.3759 0.7073 0.4047 0.074 Uiso 1 1 calc GR . . .
C61 C 0.44772(12) 0.6033(3) 0.49591(18) 0.0483(8) Uani 1 1 d . . . .
H61A H 0.4785 0.6281 0.4763 0.072 Uiso 1 1 calc GR . . .
H61B H 0.4586 0.5459 0.5309 0.072 Uiso 1 1 calc GR . . .
H61C H 0.4324 0.6690 0.5161 0.072 Uiso 1 1 calc GR . . .
C57 C 0.29716(10) 0.2267(2) 0.52158(15) 0.0301(6) Uani 1 1 d . . . .
H57 H 0.3231 0.1807 0.5006 0.036 Uiso 1 1 calc R . . .
C58 C 0.30404(14) 0.1967(3) 0.59805(17) 0.0439(7) Uani 1 1 d . . . .
H58A H 0.2804 0.2444 0.6202 0.066 Uiso 1 1 calc GR . . .
H58B H 0.3407 0.2106 0.6188 0.066 Uiso 1 1 calc GR . . .
H58C H 0.2954 0.1162 0.6034 0.066 Uiso 1 1 calc GR . . .
C59 C 0.24249(12) 0.1947(3) 0.48782(19) 0.0465(8) Uani 1 1 d . . . .
H59A H 0.2165 0.2413 0.5064 0.070 Uiso 1 1 calc GR . . .
H59B H 0.2361 0.1139 0.4961 0.070 Uiso 1 1 calc GR . . .
H59C H 0.2393 0.2081 0.4390 0.070 Uiso 1 1 calc GR . . .
C37 C 0.42136(9) 0.2442(2) 0.49348(12) 0.0230(5) Uani 1 1 d . . . .
H37 H 0.4244 0.2572 0.5408 0.028 Uiso 1 1 calc R . . .
C36 C 0.45453(9) 0.1659(2) 0.46955(13) 0.0247(5) Uani 1 1 d . . . .
H36 H 0.4803 0.1268 0.5005 0.030 Uiso 1 1 calc R . . .
C35 C 0.45034(9) 0.14450(19) 0.40109(12) 0.0215(5) Uani 1 1 d . . . .
H35 H 0.4734 0.0909 0.3853 0.026 Uiso 1 1 calc R . . .
C34 C 0.41260(9) 0.20068(19) 0.35470(12) 0.0188(4) Uani 1 1 d . . . .
C39 C 0.40990(9) 0.17425(19) 0.28125(12) 0.0192(5) Uani 1 1 d . . . .
C44 C 0.37546(9) 0.08875(19) 0.25126(12) 0.0213(5) Uani 1 1 d . . . .
C43 C 0.37915(10) 0.0540(2) 0.18550(12) 0.0269(5) Uani 1 1 d . . . .
H43 H 0.3559 -0.0031 0.1644 0.032 Uiso 1 1 calc R . . .
C42 C 0.41629(11) 0.1018(2) 0.15070(13) 0.0321(6) Uani 1 1 d . . . .
H42 H 0.4194 0.0752 0.1067 0.039 Uiso 1 1 calc R . . .
C41 C 0.44879(11) 0.1881(2) 0.17975(13) 0.0313(6) Uani 1 1 d . . . .
H41 H 0.4736 0.2214 0.1550 0.038 Uiso 1 1 calc R . . .
C40 C 0.44587(10) 0.2270(2) 0.24462(13) 0.0251(5) Uani 1 1 d . . . .
C48 C 0.48261(11) 0.3220(2) 0.27527(14) 0.0318(6) Uani 1 1 d . . . .
H48 H 0.4697 0.3492 0.3171 0.038 Uiso 1 1 calc R . . .
C49 C 0.53908(12) 0.2760(3) 0.29625(18) 0.0445(7) Uani 1 1 d . . . .
H49A H 0.5529 0.2495 0.2560 0.067 Uiso 1 1 calc GR . . .
H49B H 0.5385 0.2124 0.3279 0.067 Uiso 1 1 calc GR . . .
H49C H 0.5617 0.3369 0.3182 0.067 Uiso 1 1 calc GR . . .
C50 C 0.48168(17) 0.4234(3) 0.2271(2) 0.0625(11) Uani 1 1 d . . . .
H50A H 0.4960 0.4001 0.1866 0.094 Uiso 1 1 calc GR . . .
H50B H 0.5032 0.4854 0.2498 0.094 Uiso 1 1 calc GR . . .
H50C H 0.4453 0.4498 0.2141 0.094 Uiso 1 1 calc GR . . .
C45 C 0.33516(9) 0.0326(2) 0.28839(13) 0.0240(5) Uani 1 1 d . . . .
H45 H 0.3403 0.0633 0.3356 0.029 Uiso 1 1 calc R . . .
C47 C 0.34302(11) -0.0966(2) 0.29267(14) 0.0302(6) Uani 1 1 d . . . .
H47A H 0.3365 -0.1293 0.2471 0.045 Uiso 1 1 calc GR . . .
H47B H 0.3183 -0.1298 0.3200 0.045 Uiso 1 1 calc GR . . .
H47C H 0.3793 -0.1136 0.3137 0.045 Uiso 1 1 calc GR . . .
C46 C 0.27890(11) 0.0622(3) 0.25485(18) 0.0425(7) Uani 1 1 d . . . .
H46A H 0.2744 0.1452 0.2541 0.064 Uiso 1 1 calc GR . . .
H46B H 0.2535 0.0276 0.2806 0.064 Uiso 1 1 calc GR . . .
H46C H 0.2729 0.0328 0.2085 0.064 Uiso 1 1 calc GR . . .
C1 C 0.20103(9) 0.46616(19) 0.20917(12) 0.0188(4) Uani 1 1 d . . . .
C3 C 0.10086(8) 0.47849(19) 0.19939(12) 0.0178(4) Uani 1 1 d . . . .
C8 C 0.07222(9) 0.39494(19) 0.22801(11) 0.0177(4) Uani 1 1 d . . . .
C7 C 0.01840(9) 0.4127(2) 0.22595(12) 0.0221(5) Uani 1 1 d . . . .
H7 H -0.0021 0.3564 0.2439 0.026 Uiso 1 1 calc R . . .
C6 C -0.00579(9) 0.5110(2) 0.19817(13) 0.0251(5) Uani 1 1 d . . . .
H6 H -0.0426 0.5217 0.1971 0.030 Uiso 1 1 calc R . . .
C5 C 0.02376(9) 0.5937(2) 0.17202(13) 0.0249(5) Uani 1 1 d . . . .
H5 H 0.0069 0.6615 0.1538 0.030 Uiso 1 1 calc R . . .
C4 C 0.07790(9) 0.57960(19) 0.17189(12) 0.0206(5) Uani 1 1 d . . . .
C21 C 0.10788(9) 0.67222(19) 0.14344(14) 0.0250(5) Uani 1 1 d . . . .
C22 C 0.14313(10) 0.7404(2) 0.18730(15) 0.0297(6) Uani 1 1 d . . . .
C23 C 0.16736(12) 0.8317(2) 0.15859(17) 0.0385(7) Uani 1 1 d . . . .
H23 H 0.1917 0.8789 0.1867 0.046 Uiso 1 1 calc R . . .
C24 C 0.15619(13) 0.8539(2) 0.08969(17) 0.0432(8) Uani 1 1 d . . . .
H24 H 0.1723 0.9174 0.0716 0.052 Uiso 1 1 calc R . . .
C25 C 0.12236(12) 0.7859(2) 0.04725(17) 0.0392(7) Uani 1 1 d . . . .
H25 H 0.1156 0.8019 0.0002 0.047 Uiso 1 1 calc R . . .
C26 C 0.09769(11) 0.6929(2) 0.07298(15) 0.0314(6) Uani 1 1 d . . . .
C28 C 0.09653(16) 0.5248(4) -0.0028(3) 0.0836(17) Uani 1 1 d . . . .
H28A H 0.1206 0.5617 -0.0297 0.125 Uiso 1 1 calc GR . . .
H28B H 0.0735 0.4716 -0.0315 0.125 Uiso 1 1 calc GR . . .
H28C H 0.1171 0.4831 0.0348 0.125 Uiso 1 1 calc GR . . .
C29 C 0.02802(17) 0.6757(3) -0.03322(18) 0.0609(10) Uani 1 1 d . . . .
H29A H 0.0067 0.7332 -0.0143 0.091 Uiso 1 1 calc GR . . .
H29B H 0.0047 0.6203 -0.0596 0.091 Uiso 1 1 calc GR . . .
H29C H 0.0500 0.7129 -0.0626 0.091 Uiso 1 1 calc GR . . .
C30 C 0.15327(10) 0.7197(2) 0.26340(15) 0.0302(6) Uani 1 1 d . . . .
H30 H 0.1528 0.6353 0.2705 0.036 Uiso 1 1 calc R . . .
C31 C 0.10926(11) 0.7706(2) 0.29788(16) 0.0365(6) Uani 1 1 d . . . .
H31A H 0.1075 0.8532 0.2902 0.055 Uiso 1 1 calc GR . . .
H31B H 0.1167 0.7554 0.3466 0.055 Uiso 1 1 calc GR . . .
H31C H 0.0754 0.7359 0.2789 0.055 Uiso 1 1 calc GR . . .
C32 C 0.20687(11) 0.7633(3) 0.29796(18) 0.0429(7) Uani 1 1 d . . . .
H32A H 0.2343 0.7392 0.2720 0.064 Uiso 1 1 calc GR . . .
H32B H 0.2145 0.7320 0.3438 0.064 Uiso 1 1 calc GR . . .
H32C H 0.2062 0.8467 0.3002 0.064 Uiso 1 1 calc GR . . .
C9 C 0.09836(8) 0.29444(19) 0.26449(11) 0.0176(4) Uani 1 1 d . . . .
C10 C 0.11092(8) 0.19726(19) 0.22941(12) 0.0185(4) Uani 1 1 d . . . .
C11 C 0.13470(9) 0.10528(19) 0.26638(12) 0.0212(5) Uani 1 1 d . . . .
H11 H 0.1444 0.0399 0.2432 0.025 Uiso 1 1 calc R . . .
C12 C 0.14439(9) 0.1077(2) 0.33615(13) 0.0244(5) Uani 1 1 d . . . .
H12 H 0.1602 0.0439 0.3607 0.029 Uiso 1 1 calc R . . .
C13 C 0.13093(10) 0.2034(2) 0.37044(12) 0.0262(5) Uani 1 1 d . . . .
H13 H 0.1368 0.2037 0.4185 0.031 Uiso 1 1 calc R . . .
C14 C 0.10898(9) 0.2989(2) 0.33559(12) 0.0233(5) Uani 1 1 d . . . .
C16 C 0.06122(15) 0.3853(3) 0.42462(17) 0.0510(8) Uani 1 1 d . . . .
H16A H 0.0765 0.3289 0.4582 0.077 Uiso 1 1 calc GR . . .
H16B H 0.0277 0.3565 0.4004 0.077 Uiso 1 1 calc GR . . .
H16C H 0.0551 0.4567 0.4475 0.077 Uiso 1 1 calc GR . . .
C17 C 0.15135(14) 0.4568(3) 0.40924(18) 0.0506(9) Uani 1 1 d . . . .
H17A H 0.1447 0.5295 0.4305 0.076 Uiso 1 1 calc GR . . .
H17B H 0.1747 0.4695 0.3757 0.076 Uiso 1 1 calc GR . . .
H17C H 0.1681 0.4036 0.4438 0.076 Uiso 1 1 calc GR . . .
C18 C 0.09846(10) 0.1892(2) 0.15303(12) 0.0232(5) Uani 1 1 d . . . .
H18 H 0.0815 0.2624 0.1358 0.028 Uiso 1 1 calc R . . .
C20 C 0.14875(11) 0.1742(2) 0.12174(14) 0.0337(6) Uani 1 1 d . . . .
H20A H 0.1722 0.2395 0.1338 0.051 Uiso 1 1 calc GR . . .
H20B H 0.1396 0.1697 0.0724 0.051 Uiso 1 1 calc GR . . .
H20C H 0.1667 0.1040 0.1389 0.051 Uiso 1 1 calc GR . . .
C19 C 0.05929(10) 0.0925(2) 0.13135(13) 0.0302(6) Uani 1 1 d . . . .
H19A H 0.0754 0.0194 0.1467 0.045 Uiso 1 1 calc GR . . .
H19B H 0.0502 0.0920 0.0819 0.045 Uiso 1 1 calc GR . . .
H19C H 0.0273 0.1044 0.1515 0.045 Uiso 1 1 calc GR . . .
C68A C 0.3618(7) 0.6001(13) 0.1118(9) 0.033(3) Uani 0.233(3) 1 d . P A 2
H68A H 0.3885 0.5988 0.1505 0.039 Uiso 0.233(3) 1 calc R P A 2
C67A C 0.3732(7) 0.5752(11) 0.0465(8) 0.042(3) Uani 0.233(3) 1 d . P A 2
H67A H 0.4082 0.5572 0.0399 0.051 Uiso 0.233(3) 1 calc R P A 2
C66A C 0.3339(8) 0.5776(13) -0.0058(8) 0.0307(10) Uani 0.233(3) 1 d . P A 2
H66A H 0.3415 0.5583 -0.0493 0.037 Uiso 0.233(3) 1 calc R P A 2
C65A C 0.2830(7) 0.6066(11) 0.0003(8) 0.025(3) Uani 0.233(3) 1 d . P A 2
C69A C 0.2398(5) 0.6067(11) -0.0581(8) 0.0397(9) Uani 0.233(3) 1 d . P A 2
H69A H 0.2491 0.5845 -0.1003 0.048 Uiso 0.233(3) 1 calc R P A 2
O2A O 0.1956(4) 0.6308(9) -0.0585(6) 0.0539(8) Uani 0.233(3) 1 d . P A 2
C64A C 0.2713(6) 0.6323(10) 0.0649(8) 0.0254(7) Uani 0.233(3) 1 d . P A 2
H64A H 0.2366 0.6534 0.0710 0.030 Uiso 0.233(3) 1 calc R P A 2
C63A C 0.3100(6) 0.6264(15) 0.1172(11) 0.0221(9) Uani 0.233(3) 1 d . P A 2

loop_
_atom_site_aniso_label
_atom_site_aniso_U_11
_atom_site_aniso_U_22
_atom_site_aniso_U_33
_atom_site_aniso_U_23
_atom_site_aniso_U_13
_atom_site_aniso_U_12
Pd1 0.01386(9) 0.01713(10) 0.02380(10) 0.00187(7) 0.00398(7) 0.00174(6)
O1 0.0257(9) 0.0302(10) 0.0466(11) 0.0022(9) 0.0063(8) -0.0094(8)
N1 0.0171(10) 0.0128(9) 0.0263(10) 0.0012(8) 0.0066(8) 0.0005(7)
N2 0.0173(9) 0.0154(9) 0.0284(10) -0.0011(8) -0.0002(8) 0.0005(7)
C27 0.0352(15) 0.0351(15) 0.0372(15) 0.0102(12) 0.0135(12) 0.0018(12)
C15 0.0470(16) 0.0277(13) 0.0245(13) -0.0044(11) -0.0023(12) 0.0096(12)
N3 0.0396(13) 0.0185(10) 0.0307(11) 0.0018(9) 0.0067(10) -0.0032(9)
C63 0.022(2) 0.0120(13) 0.0339(19) 0.0029(12) 0.008(3) 0.0017(19)
C68 0.025(2) 0.0174(14) 0.0344(16) 0.0038(12) 0.0072(18) 0.0028(16)
C67 0.035(2) 0.0273(18) 0.031(2) 0.0019(15) 0.0053(17) -0.0008(16)
C66 0.045(3) 0.0214(18) 0.028(3) 0.0012(18) 0.016(2) -0.0039(16)
C65 0.036(2) 0.0176(18) 0.039(2) -0.0006(17) 0.014(2) -0.0039(16)
C69 0.040(2) 0.0319(19) 0.051(2) -0.0053(17) 0.0207(19) -0.0037(16)
C64 0.022(2) 0.0162(17) 0.038(2) 0.0028(16) 0.0064(18) -0.0021(16)
O2 0.0355(16) 0.0520(18) 0.078(2) -0.0218(16) 0.0213(15) -0.0095(13)
C2 0.0167(11) 0.0197(11) 0.0297(12) 0.0004(10) 0.0029(9) 0.0016(9)
C33 0.0130(10) 0.0138(10) 0.0279(12) 0.0007(9) -0.0010(9) 0.0004(8)
C38 0.0153(10) 0.0140(10) 0.0312(13) -0.0037(9) 0.0013(9) -0.0003(8)
C51 0.0184(11) 0.0161(11) 0.0267(12) -0.0037(9) -0.0017(9) 0.0031(9)
C56 0.0191(11) 0.0170(11) 0.0338(13) -0.0049(10) 0.0010(10) 0.0007(9)
C55 0.0202(12) 0.0228(12) 0.0435(15) -0.0062(11) 0.0065(11) 0.0018(10)
C54 0.0282(13) 0.0196(12) 0.0493(17) -0.0082(12) 0.0048(12) 0.0087(10)
C53 0.0332(14) 0.0129(11) 0.0457(16) -0.0040(11) -0.0007(12) 0.0028(10)
C52 0.0238(12) 0.0162(11) 0.0319(13) -0.0025(9) -0.0008(10) -0.0003(9)
C60 0.0359(15) 0.0177(12) 0.0485(17) -0.0014(11) 0.0099(13) -0.0033(11)
C62 0.063(2) 0.0411(18) 0.0434(18) 0.0068(14) 0.0058(16) -0.0154(16)
C61 0.0333(16) 0.0493(19) 0.061(2) 0.0066(16) 0.0039(14) -0.0134(14)
C57 0.0239(13) 0.0164(12) 0.0511(16) -0.0054(11) 0.0095(11) -0.0004(9)
C58 0.0556(19) 0.0251(14) 0.0546(19) 0.0053(13) 0.0193(16) -0.0009(13)
C59 0.0380(17) 0.0302(15) 0.070(2) -0.0098(15) 0.0041(15) -0.0070(13)
C37 0.0227(12) 0.0219(12) 0.0231(12) -0.0051(9) -0.0008(9) 0.0024(9)
C36 0.0208(12) 0.0224(12) 0.0285(13) -0.0019(10) -0.0037(10) 0.0059(9)
C35 0.0178(11) 0.0174(11) 0.0288(12) -0.0025(9) 0.0015(9) 0.0043(9)
C34 0.0150(10) 0.0143(10) 0.0264(12) -0.0010(9) 0.0009(9) -0.0009(8)
C39 0.0182(11) 0.0142(10) 0.0239(11) 0.0010(9) -0.0010(9) 0.0030(8)
C44 0.0200(11) 0.0168(11) 0.0257(12) 0.0019(9) -0.0007(9) 0.0019(9)
C43 0.0328(14) 0.0223(12) 0.0232(12) -0.0001(10) -0.0033(10) -0.0032(10)
C42 0.0432(16) 0.0314(14) 0.0213(12) 0.0031(11) 0.0040(11) -0.0011(12)
C41 0.0363(15) 0.0312(14) 0.0275(13) 0.0087(11) 0.0086(11) -0.0033(11)
C40 0.0253(12) 0.0188(11) 0.0302(13) 0.0035(10) 0.0012(10) -0.0015(9)
C48 0.0332(14) 0.0241(13) 0.0376(15) 0.0017(11) 0.0045(12) -0.0099(11)
C49 0.0310(15) 0.0449(18) 0.058(2) -0.0051(15) 0.0074(14) -0.0125(13)
C50 0.083(3) 0.0345(17) 0.063(2) 0.0148(16) -0.010(2) -0.0282(18)
C45 0.0219(12) 0.0218(12) 0.0283(13) -0.0029(10) 0.0038(10) -0.0040(9)
C47 0.0341(14) 0.0226(12) 0.0357(14) 0.0038(11) 0.0108(11) -0.0024(11)
C46 0.0230(14) 0.0335(15) 0.070(2) 0.0057(15) 0.0034(13) -0.0023(11)
C1 0.0202(12) 0.0135(10) 0.0236(11) 0.0034(9) 0.0061(9) 0.0027(8)
C3 0.0121(10) 0.0185(11) 0.0232(11) -0.0020(9) 0.0039(8) 0.0004(8)
C8 0.0170(11) 0.0174(11) 0.0187(11) -0.0007(9) 0.0033(8) -0.0013(8)
C7 0.0158(11) 0.0262(12) 0.0247(12) 0.0031(10) 0.0048(9) -0.0028(9)
C6 0.0142(11) 0.0317(13) 0.0302(13) 0.0031(10) 0.0059(9) 0.0025(9)
C5 0.0197(12) 0.0219(12) 0.0335(13) 0.0062(10) 0.0058(10) 0.0068(9)
C4 0.0189(11) 0.0180(11) 0.0267(12) 0.0018(9) 0.0093(9) 0.0012(9)
C21 0.0218(12) 0.0137(11) 0.0427(15) 0.0048(10) 0.0153(11) 0.0049(9)
C22 0.0249(13) 0.0159(11) 0.0526(17) -0.0014(11) 0.0198(12) 0.0030(9)
C23 0.0356(15) 0.0174(12) 0.068(2) -0.0075(13) 0.0262(14) -0.0044(11)
C24 0.0511(18) 0.0224(13) 0.066(2) 0.0060(14) 0.0384(16) -0.0017(13)
C25 0.0477(17) 0.0234(13) 0.0525(18) 0.0114(13) 0.0264(15) 0.0028(12)
C26 0.0304(14) 0.0215(12) 0.0464(16) 0.0097(11) 0.0186(12) 0.0062(10)
C28 0.043(2) 0.068(3) 0.135(4) -0.058(3) -0.002(2) 0.0079(19)
C29 0.080(3) 0.057(2) 0.0422(19) 0.0145(17) -0.0016(18) 0.004(2)
C30 0.0226(12) 0.0185(12) 0.0518(17) -0.0080(11) 0.0125(11) -0.0006(10)
C31 0.0328(15) 0.0258(13) 0.0549(18) -0.0051(12) 0.0192(13) 0.0009(11)
C32 0.0299(15) 0.0368(16) 0.064(2) -0.0175(15) 0.0123(14) -0.0058(12)
C9 0.0121(10) 0.0177(11) 0.0230(11) 0.0019(9) 0.0030(8) -0.0029(8)
C10 0.0136(10) 0.0188(11) 0.0236(11) 0.0008(9) 0.0045(8) -0.0038(8)
C11 0.0163(11) 0.0167(11) 0.0312(13) 0.0002(9) 0.0051(9) -0.0018(9)
C12 0.0196(11) 0.0205(11) 0.0316(13) 0.0072(10) -0.0007(10) -0.0010(9)
C13 0.0274(13) 0.0280(13) 0.0215(12) 0.0032(10) -0.0011(10) -0.0011(10)
C14 0.0233(12) 0.0218(12) 0.0239(12) -0.0005(10) 0.0007(9) -0.0003(9)
C16 0.064(2) 0.053(2) 0.0386(17) -0.0095(15) 0.0148(16) 0.0154(17)
C17 0.063(2) 0.0320(16) 0.052(2) -0.0178(15) -0.0066(17) -0.0004(15)
C18 0.0265(12) 0.0210(11) 0.0229(12) 0.0007(9) 0.0061(10) -0.0004(9)
C20 0.0393(15) 0.0328(14) 0.0328(14) -0.0059(12) 0.0174(12) -0.0061(12)
C19 0.0288(13) 0.0339(14) 0.0269(13) -0.0034(11) 0.0013(10) -0.0041(11)
C68A 0.031(9) 0.025(7) 0.043(9) -0.001(6) 0.009(7) -0.001(6)
C67A 0.054(9) 0.027(7) 0.051(9) 0.002(6) 0.025(8) -0.002(6)
C66A 0.045(3) 0.0214(18) 0.028(3) 0.0012(18) 0.016(2) -0.0039(16)
C65A 0.037(10) 0.020(6) 0.020(8) 0.000(5) 0.013(6) -0.008(6)
C69A 0.040(2) 0.0319(19) 0.051(2) -0.0053(17) 0.0207(19) -0.0037(16)
O2A 0.0355(16) 0.0520(18) 0.078(2) -0.0218(16) 0.0213(15) -0.0095(13)
C64A 0.025(2) 0.0174(14) 0.0344(16) 0.0038(12) 0.0072(18) 0.0028(16)
C63A 0.022(2) 0.0120(13) 0.0339(19) 0.0029(12) 0.008(3) 0.0017(19)

loop_
_atom_type_symbol
_atom_type_description
_atom_type_scat_dispersion_real
_atom_type_scat_dispersion_imag
_atom_type_scat_source
C C 0.0033 0.0016 'International Tables Vol C Tables 4.2.6.8 and 6.1.1.4'
H H 0.0000 0.0000 'International Tables Vol C Tables 4.2.6.8 and 6.1.1.4'
N N 0.0061 0.0033 'International Tables Vol C Tables 4.2.6.8 and 6.1.1.4'
O O 0.0106 0.0060 'International Tables Vol C Tables 4.2.6.8 and 6.1.1.4'
Pd Pd -0.9988 1.0072 'International Tables Vol C Tables 4.2.6.8 and 6.1.1.4'

loop_
_geom_angle_atom_site_label_1
_geom_angle_atom_site_label_2
_geom_angle_atom_site_label_3
_geom_angle
O1 Pd1 N3 38.48(8)
C2 Pd1 O1 104.34(9)
C2 Pd1 N3 142.78(9)
C1 Pd1 O1 146.13(8)
C1 Pd1 N3 108.45(9)
C1 Pd1 C2 108.56(9)
N3 O1 Pd1 71.87(12)
C1 N1 C3 169.4(2)
C2 N2 C33 176.0(2)
C26 C27 H27 107.0
C26 C27 C29 114.1(3)
C28 C27 H27 107.0
C28 C27 C26 110.7(3)
C28 C27 C29 110.8(3)
C29 C27 H27 107.0
C14 C15 H15 107.6
C14 C15 C17 110.4(2)
C16 C15 H15 107.6
C16 C15 C14 111.9(2)
C16 C15 C17 111.6(3)
C17 C15 H15 107.6
O1 N3 Pd1 69.65(12)
O1 N3 C63 114.2(2)
O1 N3 C63A 96.0(6)
C63 N3 Pd1 109.2(2)
C63A N3 Pd1 107.2(7)
C68 C63 N3 119.4(3)
C64 C63 N3 121.4(3)
C64 C63 C68 119.1(4)
C63 C68 H68 119.5
C67 C68 C63 121.1(4)
C67 C68 H68 119.5
C68 C67 H67 120.1
C68 C67 C66 119.8(4)
C66 C67 H67 120.1
C67 C66 H66 120.3
C65 C66 C67 119.3(5)
C65 C66 H66 120.3
C66 C65 C69 119.1(4)
C66 C65 C64 121.1(5)
C64 C65 C69 119.8(5)
C65 C69 H69 117.6
O2 C69 C65 124.7(4)
O2 C69 H69 117.6
C63 C64 C65 119.5(4)
C63 C64 H64 120.2
C65 C64 H64 120.2
N2 C2 Pd1 167.7(2)
C38 C33 N2 118.9(2)
C38 C33 C34 123.0(2)
C34 C33 N2 118.2(2)
C33 C38 C51 122.7(2)
C37 C38 C33 117.3(2)
C37 C38 C51 120.0(2)
C56 C51 C38 119.8(2)
C56 C51 C52 120.7(2)
C52 C51 C38 119.5(2)
C51 C56 C57 122.6(2)
C55 C56 C51 118.7(2)
C55 C56 C57 118.7(2)
C56 C55 H55 119.5
C54 C55 C56 121.1(2)
C54 C55 H55 119.5
C55 C54 H54 120.1
C53 C54 C55 119.8(2)
C53 C54 H54 120.1
C54 C53 H53 119.2
C54 C53 C52 121.5(2)
C52 C53 H53 119.2
C51 C52 C60 122.8(2)
C53 C52 C51 118.2(2)
C53 C52 C60 118.9(2)
C52 C60 H60 108.2
C52 C60 C62 112.5(2)
C52 C60 C61 110.1(2)
C62 C60 H60 108.2
C62 C60 C61 109.4(2)
C61 C60 H60 108.2
C60 C62 H62A 109.5
C60 C62 H62B 109.5
C60 C62 H62C 109.5
H62A C62 H62B 109.5
H62A C62 H62C 109.5
H62B C62 H62C 109.5
C60 C61 H61A 109.5
C60 C61 H61B 109.5
C60 C61 H61C 109.5
H61A C61 H61B 109.5
H61A C61 H61C 109.5
H61B C61 H61C 109.5
C56 C57 H57 108.1
C56 C57 C58 111.2(2)
C58 C57 H57 108.1
C59 C57 C56 111.3(2)
C59 C57 H57 108.1
C59 C57 C58 109.9(3)
C57 C58 H58A 109.5
C57 C58 H58B 109.5
C57 C58 H58C 109.5
H58A C58 H58B 109.5
H58A C58 H58C 109.5
H58B C58 H58C 109.5
C57 C59 H59A 109.5
C57 C59 H59B 109.5
C57 C59 H59C 109.5
H59A C59 H59B 109.5
H59A C59 H59C 109.5
H59B C59 H59C 109.5
C38 C37 H37 119.4
C36 C37 C38 121.1(2)
C36 C37 H37 119.4
C37 C36 H36 119.8
C35 C36 C37 120.4(2)
C35 C36 H36 119.8
C36 C35 H35 119.6
C36 C35 C34 120.8(2)
C34 C35 H35 119.6
C33 C34 C39 124.1(2)
C35 C34 C33 117.4(2)
C35 C34 C39 118.5(2)
C44 C39 C34 119.8(2)
C44 C39 C40 120.6(2)
C40 C39 C34 119.2(2)
C39 C44 C45 122.1(2)
C43 C44 C39 118.7(2)
C43 C44 C45 119.2(2)
C44 C43 H43 119.7
C42 C43 C44 120.7(2)
C42 C43 H43 119.7
C43 C42 H42 119.9
C41 C42 C43 120.2(2)
C41 C42 H42 119.9
C42 C41 H41 119.4
C42 C41 C40 121.1(2)
C40 C41 H41 119.4
C39 C40 C48 121.7(2)
C41 C40 C39 118.5(2)
C41 C40 C48 119.7(2)
C40 C48 H48 107.7
C40 C48 C49 110.5(2)
C40 C48 C50 111.6(2)
C49 C48 H48 107.7
C50 C48 H48 107.7
C50 C48 C49 111.4(3)
C48 C49 H49A 109.5
C48 C49 H49B 109.5
C48 C49 H49C 109.5
H49A C49 H49B 109.5
H49A C49 H49C 109.5
H49B C49 H49C 109.5
C48 C50 H50A 109.5
C48 C50 H50B 109.5
C48 C50 H50C 109.5
H50A C50 H50B 109.5
H50A C50 H50C 109.5
H50B C50 H50C 109.5
C44 C45 H45 107.9
C44 C45 C47 111.3(2)
C44 C45 C46 110.8(2)
C47 C45 H45 107.9
C47 C45 C46 110.8(2)
C46 C45 H45 107.9
C45 C47 H47A 109.5
C45 C47 H47B 109.5
C45 C47 H47C 109.5
H47A C47 H47B 109.5
H47A C47 H47C 109.5
H47B C47 H47C 109.5
C45 C46 H46A 109.5
C45 C46 H46B 109.5
C45 C46 H46C 109.5
H46A C46 H46B 109.5
H46A C46 H46C 109.5
H46B C46 H46C 109.5
N1 C1 Pd1 166.8(2)
C8 C3 N1 118.3(2)
C4 C3 N1 118.9(2)
C4 C3 C8 122.6(2)
C3 C8 C9 122.0(2)
C7 C8 C3 117.7(2)
C7 C8 C9 120.1(2)
C8 C7 H7 119.4
C6 C7 C8 121.2(2)
C6 C7 H7 119.4
C7 C6 H6 120.1
C5 C6 C7 119.9(2)
C5 C6 H6 120.1
C6 C5 H5 119.3
C6 C5 C4 121.4(2)
C4 C5 H5 119.3
C3 C4 C5 117.2(2)
C3 C4 C21 123.8(2)
C5 C4 C21 119.0(2)
C22 C21 C4 119.6(2)
C22 C21 C26 121.7(2)
C26 C21 C4 118.6(2)
C21 C22 C30 121.7(2)
C23 C22 C21 117.4(3)
C23 C22 C30 120.8(3)
C22 C23 H23 119.6
C24 C23 C22 120.9(3)
C24 C23 H23 119.6
C23 C24 H24 119.4
C25 C24 C23 121.2(3)
C25 C24 H24 119.4
C24 C25 H25 119.8
C24 C25 C26 120.3(3)
C26 C25 H25 119.8
C21 C26 C27 122.0(2)
C25 C26 C27 119.4(3)
C25 C26 C21 118.5(3)
C27 C28 H28A 109.5
C27 C28 H28B 109.5
C27 C28 H28C 109.5
H28A C28 H28B 109.5
H28A C28 H28C 109.5
H28B C28 H28C 109.5
C27 C29 H29A 109.5
C27 C29 H29B 109.5
C27 C29 H29C 109.5
H29A C29 H29B 109.5
H29A C29 H29C 109.5
H29B C29 H29C 109.5
C22 C30 H30 107.2
C22 C30 C31 111.4(2)
C22 C30 C32 113.6(2)
C31 C30 H30 107.2
C32 C30 H30 107.2
C32 C30 C31 109.9(2)
C30 C31 H31A 109.5
C30 C31 H31B 109.5
C30 C31 H31C 109.5
H31A C31 H31B 109.5
H31A C31 H31C 109.5
H31B C31 H31C 109.5
C30 C32 H32A 109.5
C30 C32 H32B 109.5
C30 C32 H32C 109.5
H32A C32 H32B 109.5
H32A C32 H32C 109.5
H32B C32 H32C 109.5
C10 C9 C8 121.3(2)
C10 C9 C14 120.9(2)
C14 C9 C8 117.8(2)
C9 C10 C18 121.8(2)
C11 C10 C9 118.6(2)
C11 C10 C18 119.5(2)
C10 C11 H11 119.5
C12 C11 C10 121.1(2)
C12 C11 H11 119.5
C11 C12 H12 120.1
C11 C12 C13 119.8(2)
C13 C12 H12 120.1
C12 C13 H13 119.5
C12 C13 C14 121.1(2)
C14 C13 H13 119.5
C9 C14 C15 121.7(2)
C13 C14 C15 119.8(2)
C13 C14 C9 118.4(2)
C15 C16 H16A 109.5
C15 C16 H16B 109.5
C15 C16 H16C 109.5
H16A C16 H16B 109.5
H16A C16 H16C 109.5
H16B C16 H16C 109.5
C15 C17 H17A 109.5
C15 C17 H17B 109.5
C15 C17 H17C 109.5
H17A C17 H17B 109.5
H17A C17 H17C 109.5
H17B C17 H17C 109.5
C10 C18 H18 107.9
C10 C18 C20 111.2(2)
C10 C18 C19 110.93(19)
C20 C18 H18 107.9
C20 C18 C19 110.9(2)
C19 C18 H18 107.9
C18 C20 H20A 109.5
C18 C20 H20B 109.5
C18 C20 H20C 109.5
H20A C20 H20B 109.5
H20A C20 H20C 109.5
H20B C20 H20C 109.5
C18 C19 H19A 109.5
C18 C19 H19B 109.5
C18 C19 H19C 109.5
H19A C19 H19B 109.5
H19A C19 H19C 109.5
H19B C19 H19C 109.5
C67A C68A H68A 121.4
C63A C68A H68A 121.4
C63A C68A C67A 117.2(18)
C68A C67A H67A 120.7
C66A C67A C68A 118.6(16)
C66A C67A H67A 120.7
C67A C66A H66A 118.4
C67A C66A C65A 123.3(14)
C65A C66A H66A 118.4
C66A C65A C69A 122.4(15)
C66A C65A C64A 118.5(14)
C64A C65A C69A 119.0(15)
C65A C69A H69A 116.1
O2A C69A C65A 127.8(15)
O2A C69A H69A 116.1
C65A C64A H64A 120.8
C63A C64A C65A 118.3(15)
C63A C64A H64A 120.8
C68A C63A N3 126.7(15)
C64A C63A N3 109.2(12)
C64A C63A C68A 124.0(19)

loop_
_geom_bond_atom_site_label_1
_geom_bond_atom_site_label_2
_geom_bond_distance
Pd1 O1 2.0321(18)
Pd1 N3 2.060(2)
Pd1 C2 2.026(2)
Pd1 C1 1.987(2)
O1 N3 1.349(3)
N1 C1 1.156(3)
N1 C3 1.406(3)
N2 C2 1.149(3)
N2 C33 1.406(3)
C27 H27 1.0000
C27 C26 1.518(4)
C27 C28 1.504(5)
C27 C29 1.535(4)
C15 H15 1.0000
C15 C14 1.526(3)
C15 C16 1.525(4)
C15 C17 1.527(4)
N3 C63 1.438(6)
N3 C63A 1.52(2)
C63 C68 1.395(5)
C63 C64 1.389(6)
C68 H68 0.9500
C68 C67 1.383(5)
C67 H67 0.9500
C67 C66 1.390(6)
C66 H66 0.9500
C66 C65 1.384(8)
C65 C69 1.471(6)
C65 C64 1.395(6)
C69 H69 0.9500
C69 O2 1.201(5)
C64 H64 0.9500
C33 C38 1.395(3)
C33 C34 1.403(3)
C38 C51 1.501(3)
C38 C37 1.393(3)
C51 C56 1.405(3)
C51 C52 1.412(3)
C56 C55 1.393(3)
C56 C57 1.531(3)
C55 H55 0.9500
C55 C54 1.383(4)
C54 H54 0.9500
C54 C53 1.379(4)
C53 H53 0.9500
C53 C52 1.392(4)
C52 C60 1.519(4)
C60 H60 1.0000
C60 C62 1.522(4)
C60 C61 1.538(4)
C62 H62A 0.9800
C62 H62B 0.9800
C62 H62C 0.9800
C61 H61A 0.9800
C61 H61B 0.9800
C61 H61C 0.9800
C57 H57 1.0000
C57 C58 1.554(4)
C57 C59 1.506(4)
C58 H58A 0.9800
C58 H58B 0.9800
C58 H58C 0.9800
C59 H59A 0.9800
C59 H59B 0.9800
C59 H59C 0.9800
C37 H37 0.9500
C37 C36 1.387(3)
C36 H36 0.9500
C36 C35 1.381(3)
C35 H35 0.9500
C35 C34 1.397(3)
C34 C39 1.494(3)
C39 C44 1.407(3)
C39 C40 1.409(3)
C44 C43 1.395(3)
C44 C45 1.515(3)
C43 H43 0.9500
C43 C42 1.384(4)
C42 H42 0.9500
C42 C41 1.380(4)
C41 H41 0.9500
C41 C40 1.390(4)
C40 C48 1.525(3)
C48 H48 1.0000
C48 C49 1.541(4)
C48 C50 1.529(4)
C49 H49A 0.9800
C49 H49B 0.9800
C49 H49C 0.9800
C50 H50A 0.9800
C50 H50B 0.9800
C50 H50C 0.9800
C45 H45 1.0000
C45 C47 1.530(3)
C45 C46 1.534(4)
C47 H47A 0.9800
C47 H47B 0.9800
C47 H47C 0.9800
C46 H46A 0.9800
C46 H46B 0.9800
C46 H46C 0.9800
C3 C8 1.400(3)
C3 C4 1.398(3)
C8 C7 1.391(3)
C8 C9 1.490(3)
C7 H7 0.9500
C7 C6 1.384(3)
C6 H6 0.9500
C6 C5 1.383(3)
C5 H5 0.9500
C5 C4 1.399(3)
C4 C21 1.495(3)
C21 C22 1.407(4)
C21 C26 1.415(4)
C22 C23 1.406(4)
C22 C30 1.524(4)
C23 H23 0.9500
C23 C24 1.389(5)
C24 H24 0.9500
C24 C25 1.371(5)
C25 H25 0.9500
C25 C26 1.399(4)
C28 H28A 0.9800
C28 H28B 0.9800
C28 H28C 0.9800
C29 H29A 0.9800
C29 H29B 0.9800
C29 H29C 0.9800
C30 H30 1.0000
C30 C31 1.534(3)
C30 C32 1.528(4)
C31 H31A 0.9800
C31 H31B 0.9800
C31 H31C 0.9800
C32 H32A 0.9800
C32 H32B 0.9800
C32 H32C 0.9800
C9 C10 1.403(3)
C9 C14 1.407(3)
C10 C11 1.394(3)
C10 C18 1.515(3)
C11 H11 0.9500
C11 C12 1.380(3)
C12 H12 0.9500
C12 C13 1.388(4)
C13 H13 0.9500
C13 C14 1.392(3)
C16 H16A 0.9800
C16 H16B 0.9800
C16 H16C 0.9800
C17 H17A 0.9800
C17 H17B 0.9800
C17 H17C 0.9800
C18 H18 1.0000
C18 C20 1.530(3)
C18 C19 1.532(3)
C20 H20A 0.9800
C20 H20B 0.9800
C20 H20C 0.9800
C19 H19A 0.9800
C19 H19B 0.9800
C19 H19C 0.9800
C68A H68A 0.9500
C68A C67A 1.42(2)
C68A C63A 1.39(2)
C67A H67A 0.9500
C67A C66A 1.34(2)
C66A H66A 0.9500
C66A C65A 1.37(3)
C65A C69A 1.48(2)
C65A C64A 1.41(2)
C69A H69A 0.9500
C69A O2A 1.165(15)
C64A H64A 0.9500
C64A C63A 1.33(2)

loop_
_geom_torsion_atom_site_label_1
_geom_torsion_atom_site_label_2
_geom_torsion_atom_site_label_3
_geom_torsion_atom_site_label_4
_geom_torsion
Pd1 O1 N3 C63 -102.6(2)
Pd1 O1 N3 C63A -106.2(7)
Pd1 N3 C63 C68 93.3(4)
Pd1 N3 C63 C64 -90.9(4)
Pd1 N3 C63A C68A -81.0(17)
Pd1 N3 C63A C64A 101.3(12)
O1 N3 C63 C68 169.0(3)
O1 N3 C63 C64 -15.2(5)
O1 N3 C63A C68A -10.5(18)
O1 N3 C63A C64A 171.8(12)
N1 C3 C8 C7 178.8(2)
N1 C3 C8 C9 3.6(3)
N1 C3 C4 C5 -177.9(2)
N1 C3 C4 C21 1.5(4)
N2 C33 C38 C51 0.1(3)
N2 C33 C38 C37 180.0(2)
N2 C33 C34 C35 178.9(2)
N2 C33 C34 C39 -0.1(3)
N3 C63 C68 C67 175.8(3)
N3 C63 C64 C65 -177.0(3)
C63 C68 C67 C66 1.5(6)
C68 C63 C64 C65 -1.2(6)
C68 C67 C66 C65 -1.6(6)
C67 C66 C65 C69 -179.9(3)
C67 C66 C65 C64 0.3(6)
C66 C65 C69 O2 176.9(4)
C66 C65 C64 C63 1.1(6)
C69 C65 C64 C63 -178.7(4)
C64 C63 C68 C67 -0.1(6)
C64 C65 C69 O2 -3.3(6)
C33 C38 C51 C56 107.0(3)
C33 C38 C51 C52 -76.5(3)
C33 C38 C37 C36 1.5(3)
C33 C34 C39 C44 -88.4(3)
C33 C34 C39 C40 98.2(3)
C38 C33 C34 C35 -0.3(3)
C38 C33 C34 C39 -179.3(2)
C38 C51 C56 C55 179.1(2)
C38 C51 C56 C57 -0.8(4)
C38 C51 C52 C53 -178.7(2)
C38 C51 C52 C60 -3.0(4)
C38 C37 C36 C35 -0.9(4)
C51 C38 C37 C36 -178.7(2)
C51 C56 C55 C54 -1.2(4)
C51 C56 C57 C58 119.0(3)
C51 C56 C57 C59 -118.2(3)
C51 C52 C60 C62 128.9(3)
C51 C52 C60 C61 -108.8(3)
C56 C51 C52 C53 -2.3(4)
C56 C51 C52 C60 173.5(2)
C56 C55 C54 C53 -0.6(4)
C55 C56 C57 C58 -60.9(3)
C55 C56 C57 C59 61.9(3)
C55 C54 C53 C52 0.9(4)
C54 C53 C52 C51 0.5(4)
C54 C53 C52 C60 -175.5(3)
C53 C52 C60 C62 -55.3(3)
C53 C52 C60 C61 67.0(3)
C52 C51 C56 C55 2.6(4)
C52 C51 C56 C57 -177.3(2)
C57 C56 C55 C54 178.7(2)
C37 C38 C51 C56 -72.9(3)
C37 C38 C51 C52 103.6(3)
C37 C36 C35 C34 -0.3(4)
C36 C35 C34 C33 0.8(3)
C36 C35 C34 C39 179.9(2)
C35 C34 C39 C44 92.6(3)
C35 C34 C39 C40 -80.8(3)
C34 C33 C38 C51 179.3(2)
C34 C33 C38 C37 -0.9(3)
C34 C39 C44 C43 -170.7(2)
C34 C39 C44 C45 8.6(3)
C34 C39 C40 C41 169.5(2)
C34 C39 C40 C48 -8.3(3)
C39 C44 C43 C42 0.6(4)
C39 C44 C45 C47 -122.2(2)
C39 C44 C45 C46 114.0(3)
C39 C40 C48 C49 103.5(3)
C39 C40 C48 C50 -132.0(3)
C44 C39 C40 C41 -3.8(3)
C44 C39 C40 C48 178.4(2)
C44 C43 C42 C41 -2.6(4)
C43 C44 C45 C47 57.1(3)
C43 C44 C45 C46 -66.8(3)
C43 C42 C41 C40 1.4(4)
C42 C41 C40 C39 1.8(4)
C42 C41 C40 C48 179.7(2)
C41 C40 C48 C49 -74.3(3)
C41 C40 C48 C50 50.2(4)
C40 C39 C44 C43 2.6(3)
C40 C39 C44 C45 -178.2(2)
C45 C44 C43 C42 -178.6(2)
C1 N1 C3 C8 -126.1(12)
C1 N1 C3 C4 50.1(13)
C3 N1 C1 Pd1 0(2)
C3 C8 C7 C6 -1.7(3)
C3 C8 C9 C10 -83.1(3)
C3 C8 C9 C14 98.4(3)
C3 C4 C21 C22 -71.5(3)
C3 C4 C21 C26 111.9(3)
C8 C3 C4 C5 -1.9(4)
C8 C3 C4 C21 177.5(2)
C8 C7 C6 C5 -0.2(4)
C8 C9 C10 C11 -179.1(2)
C8 C9 C10 C18 -0.2(3)
C8 C9 C14 C15 -5.8(3)
C8 C9 C14 C13 176.8(2)
C7 C8 C9 C10 101.8(3)
C7 C8 C9 C14 -76.7(3)
C7 C6 C5 C4 1.1(4)
C6 C5 C4 C3 -0.1(4)
C6 C5 C4 C21 -179.5(2)
C5 C4 C21 C22 107.9(3)
C5 C4 C21 C26 -68.7(3)
C4 C3 C8 C7 2.7(3)
C4 C3 C8 C9 -172.5(2)
C4 C21 C22 C23 -175.3(2)
C4 C21 C22 C30 2.3(3)
C4 C21 C26 C27 -8.9(3)
C4 C21 C26 C25 174.5(2)
C21 C22 C23 C24 0.7(4)
C21 C22 C30 C31 -80.1(3)
C21 C22 C30 C32 155.2(2)
C22 C21 C26 C27 174.7(2)
C22 C21 C26 C25 -1.9(4)
C22 C23 C24 C25 -1.8(4)
C23 C22 C30 C31 97.4(3)
C23 C22 C30 C32 -27.3(3)
C23 C24 C25 C26 0.9(4)
C24 C25 C26 C27 -175.8(3)
C24 C25 C26 C21 0.9(4)
C26 C21 C22 C23 1.1(3)
C26 C21 C22 C30 178.7(2)
C28 C27 C26 C21 -92.2(4)
C28 C27 C26 C25 84.4(4)
C29 C27 C26 C21 142.1(3)
C29 C27 C26 C25 -41.4(4)
C30 C22 C23 C24 -176.9(2)
C9 C8 C7 C6 173.6(2)
C9 C10 C11 C12 1.9(3)
C9 C10 C18 C20 118.8(2)
C9 C10 C18 C19 -117.2(2)
C10 C9 C14 C15 175.7(2)
C10 C9 C14 C13 -1.8(3)
C10 C11 C12 C13 -0.8(3)
C11 C10 C18 C20 -62.3(3)
C11 C10 C18 C19 61.7(3)
C11 C12 C13 C14 -1.7(4)
C12 C13 C14 C15 -174.5(2)
C12 C13 C14 C9 3.0(4)
C14 C9 C10 C11 -0.6(3)
C14 C9 C10 C18 178.2(2)
C16 C15 C14 C9 122.2(3)
C16 C15 C14 C13 -60.4(3)
C17 C15 C14 C9 -112.8(3)
C17 C15 C14 C13 64.6(3)
C18 C10 C11 C12 -177.0(2)
C68A C67A C66A C65A 2(2)
C67A C68A C63A N3 -179.1(13)
C67A C68A C63A C64A -2(3)
C67A C66A C65A C69A -178.8(13)
C67A C66A C65A C64A -2(2)
C66A C65A C69A O2A -179.2(15)
C66A C65A C64A C63A -1(2)
C65A C64A C63A N3 -180.0(10)
C65A C64A C63A C68A 2(3)
C69A C65A C64A C63A 176.7(14)
C64A C65A C69A O2A 4(2)
C63A C68A C67A C66A 0(2)
